data_2236604
loop_
_publ_author_name
'Yousuf, Sammer'
'Shah, Shazia'
'Ambreen, Nida'
'Khan, Khalid M.'
'Ahmad, Shakil'

_publ_section_title
;
 5-Chloro-2-(3,4,5-trimethoxyphenyl)-1,3-benzothiazole
;
_journal_coeditor_code RZ5005
_journal_issue 10
_journal_name_full 'Acta Crystallographica Section E'
_journal_page_first o3057
_journal_paper_doi 10.1107/S1600536812039372
_journal_volume 68
_journal_year 2012
_chemical_formula_iupac 'C16 H14 Cl N O3 S'
_chemical_formula_moiety 'C16 H14 Cl N O3 S'
_chemical_formula_sum 'C16 H14 Cl N O3 S'
_chemical_formula_weight 335.79
_chemical_name_systematic
;
5-Chloro-2-(3,4,5-trimethoxyphenyl)-1,3-benzothiazole
;
_space_group_IT_number 1
_symmetry_cell_setting triclinic
_symmetry_space_group_name_Hall 'P 1'
_symmetry_space_group_name_H-M 'P 1'
_atom_sites_solution_hydrogens geom
_atom_sites_solution_primary direct
_atom_sites_solution_secondary difmap
_audit_creation_method SHELXL97
_cell_angle_alpha 96.263(3)
_cell_angle_beta 91.380(3)
_cell_angle_gamma 97.228(3)
_cell_formula_units_Z 1
_cell_length_a 4.0656(6)
_cell_length_b 7.7855(11)
_cell_length_c 12.2420(17)
_cell_measurement_reflns_used 2110
_cell_measurement_temperature 273(2)
_cell_measurement_theta_max 25.50
_cell_measurement_theta_min 1.67
_cell_volume 381.84(9)
_computing_cell_refinement 'SAINT (Bruker, 2000)'
_computing_data_collection 'SMART (Bruker, 2000)'
_computing_data_reduction 'SAINT (Bruker, 2000)'
_computing_molecular_graphics 'SHELXTL (Sheldrick, 2008)'
_computing_publication_material
;
SHELXTL (Sheldrick, 2008), PARST (Nardelli, 1995) and PLATON
(Spek, 2009)
;
_computing_structure_refinement 'SHELXL97 (Sheldrick, 2008)'
_computing_structure_solution 'SHELXS97 (Sheldrick, 2008)'
_diffrn_ambient_temperature 273(2)
_diffrn_measured_fraction_theta_full 1.000
_diffrn_measured_fraction_theta_max 1.000
_diffrn_measurement_device_type 'Bruker SMART APEX CCD'
_diffrn_measurement_method \w
_diffrn_radiation_monochromator graphite
_diffrn_radiation_source 'fine-focus sealed tube'
_diffrn_radiation_type MoK\a
_diffrn_radiation_wavelength 0.71073
_diffrn_reflns_av_R_equivalents 0.0140
_diffrn_reflns_av_sigmaI/netI 0.0265
_diffrn_reflns_limit_h_max 4
_diffrn_reflns_limit_h_min -4
_diffrn_reflns_limit_k_max 9
_diffrn_reflns_limit_k_min -9
_diffrn_reflns_limit_l_max 14
_diffrn_reflns_limit_l_min -14
_diffrn_reflns_number 4277
_diffrn_reflns_theta_full 25.50
_diffrn_reflns_theta_max 25.50
_diffrn_reflns_theta_min 1.67
_exptl_absorpt_coefficient_mu 0.398
_exptl_absorpt_correction_T_max 0.9651
_exptl_absorpt_correction_T_min 0.8198
_exptl_absorpt_correction_type multi-scan
_exptl_absorpt_process_details '(SADABS; Bruker, 2000)'
_exptl_crystal_colour colourless
_exptl_crystal_density_diffrn 1.460
_exptl_crystal_density_method 'not measured'
_exptl_crystal_description plate
_exptl_crystal_F_000 174
_exptl_crystal_size_max 0.52
_exptl_crystal_size_mid 0.15
_exptl_crystal_size_min 0.09
_refine_diff_density_max 0.142
_refine_diff_density_min -0.157
_refine_ls_abs_structure_details 'Flack (1983), with 1402 Friedel pairs'
_refine_ls_abs_structure_Flack 0.12(6)
_refine_ls_extinction_method none
_refine_ls_goodness_of_fit_ref 1.067
_refine_ls_hydrogen_treatment constr
_refine_ls_matrix_type full
_refine_ls_number_parameters 202
_refine_ls_number_reflns 2816
_refine_ls_number_restraints 3
_refine_ls_restrained_S_all 1.066
_refine_ls_R_factor_all 0.0369
_refine_ls_R_factor_gt 0.0340
_refine_ls_shift/su_max 0.000
_refine_ls_shift/su_mean 0.000
_refine_ls_structure_factor_coef Fsqd
_refine_ls_weighting_details 'calc w = 1/[\s^2^(Fo^2^)+(0.0384P)^2^+0.0343P] where P=(Fo^2^+2Fc^2^)/3'
_refine_ls_weighting_scheme calc
_refine_ls_wR_factor_gt 0.0773
_refine_ls_wR_factor_ref 0.0797
_reflns_number_gt 2621
_reflns_number_total 2816
_reflns_threshold_expression I>2\s(I)
_cod_data_source_file rz5005.cif
_cod_data_source_block I
_cod_database_code 2236604
_cod_database_fobs_code 2236604

loop_
_symmetry_equiv_pos_as_xyz
'x, y, z'

loop_
_atom_site_type_symbol
_atom_site_label
_atom_site_fract_x
_atom_site_fract_y
_atom_site_fract_z
_atom_site_U_iso_or_equiv
_atom_site_adp_type
_atom_site_calc_flag
_atom_site_refinement_flags
_atom_site_occupancy
_atom_site_symmetry_multiplicity
S S1 0.46803(14) 0.91830(7) 0.20220(5) 0.05768(18) Uani d . 1 1
Cl Cl1 0.9092(2) 0.29518(10) 0.41340(7) 0.0924(3) Uani d . 1 1
O O1 -0.0441(5) 1.1670(2) -0.14201(16) 0.0662(5) Uani d . 1 1
O O2 0.0285(5) 0.9542(3) -0.32262(15) 0.0703(6) Uani d . 1 1
O O3 0.2731(5) 0.6534(2) -0.31396(14) 0.0670(5) Uani d . 1 1
N N1 0.4815(5) 0.6095(3) 0.10078(16) 0.0510(5) Uani d . 1 1
C C1 0.5921(6) 0.6053(3) 0.2087(2) 0.0483(6) Uani d . 1 1
C C2 0.6876(8) 0.4599(4) 0.2507(2) 0.0603(7) Uani d . 1 1
H H2A 0.6804 0.3539 0.2070 0.072 Uiso calc R 1 1
C C3 0.7927(7) 0.4782(4) 0.3588(2) 0.0616(7) Uani d . 1 1
C C4 0.8097(7) 0.6314(4) 0.4269(2) 0.0651(8) Uani d . 1 1
H H4A 0.8842 0.6378 0.4999 0.078 Uiso calc R 1 1
C C5 0.7142(8) 0.7758(4) 0.3852(2) 0.0651(8) Uani d . 1 1
H H5A 0.7238 0.8813 0.4296 0.078 Uiso calc R 1 1
C C6 0.6036(6) 0.7615(3) 0.2761(2) 0.0499(6) Uani d . 1 1
C C7 0.4065(5) 0.7623(3) 0.08620(18) 0.0443(5) Uani d . 1 1
C C8 0.2955(5) 0.8118(3) -0.01945(19) 0.0436(5) Uani d . 1 1
C C9 0.1638(6) 0.9681(3) -0.0251(2) 0.0479(5) Uani d . 1 1
H H9A 0.1328 1.0395 0.0388 0.057 Uiso calc R 1 1
C C10 0.0797(6) 1.0154(3) -0.1272(2) 0.0495(6) Uani d . 1 1
C C11 0.1223(6) 0.9078(3) -0.2224(2) 0.0523(6) Uani d . 1 1
C C12 0.2466(6) 0.7500(3) -0.21641(19) 0.0498(6) Uani d . 1 1
C C13 0.3346(6) 0.7029(3) -0.11455(19) 0.0496(5) Uani d . 1 1
H H13A 0.4198 0.5984 -0.1100 0.060 Uiso calc R 1 1
C C14 -0.1064(8) 1.2779(4) -0.0479(3) 0.0675(7) Uani d . 1 1
H H14A -0.2101 1.3735 -0.0699 0.101 Uiso calc R 1 1
H H14B 0.0992 1.3218 -0.0085 0.101 Uiso calc R 1 1
H H14C -0.2508 1.2140 -0.0014 0.101 Uiso calc R 1 1
C C15 0.2896(9) 1.0281(4) -0.3824(2) 0.0788(9) Uani d . 1 1
H H15A 0.2008 1.0805 -0.4421 0.118 Uiso calc R 1 1
H H15B 0.4177 0.9390 -0.4109 0.118 Uiso calc R 1 1
H H15C 0.4291 1.1154 -0.3349 0.118 Uiso calc R 1 1
C C16 0.4033(8) 0.4926(4) -0.3130(2) 0.0722(8) Uani d . 1 1
H H16A 0.4046 0.4368 -0.3869 0.108 Uiso calc R 1 1
H H16B 0.2677 0.4185 -0.2695 0.108 Uiso calc R 1 1
H H16C 0.6258 0.5138 -0.2820 0.108 Uiso calc R 1 1

loop_
_atom_site_aniso_label
_atom_site_aniso_U_11
_atom_site_aniso_U_22
_atom_site_aniso_U_33
_atom_site_aniso_U_12
_atom_site_aniso_U_13
_atom_site_aniso_U_23
S1 0.0794(4) 0.0528(4) 0.0413(3) 0.0137(3) -0.0038(3) 0.0030(3)
Cl1 0.1234(7) 0.0817(5) 0.0763(6) 0.0143(5) -0.0310(5) 0.0349(4)
O1 0.0760(13) 0.0611(11) 0.0673(12) 0.0246(10) -0.0039(9) 0.0170(9)
O2 0.0682(13) 0.0986(15) 0.0487(11) 0.0164(11) -0.0162(9) 0.0271(10)
O3 0.0937(14) 0.0661(12) 0.0416(10) 0.0188(10) -0.0110(9) 0.0008(8)
N1 0.0684(13) 0.0473(11) 0.0368(10) 0.0066(9) -0.0086(9) 0.0065(8)
C1 0.0522(14) 0.0512(14) 0.0404(14) -0.0003(11) -0.0047(10) 0.0100(11)
C2 0.0778(18) 0.0532(15) 0.0498(15) 0.0072(13) -0.0096(13) 0.0102(12)
C3 0.0693(18) 0.0652(18) 0.0525(17) 0.0033(14) -0.0078(13) 0.0252(14)
C4 0.0791(19) 0.079(2) 0.0365(14) 0.0035(16) -0.0100(13) 0.0120(13)
C5 0.091(2) 0.0690(18) 0.0334(13) 0.0088(16) -0.0050(13) -0.0003(12)
C6 0.0539(14) 0.0541(15) 0.0407(13) 0.0045(11) -0.0001(11) 0.0041(11)
C7 0.0453(13) 0.0460(13) 0.0406(13) 0.0009(10) 0.0003(10) 0.0056(10)
C8 0.0436(13) 0.0464(13) 0.0405(12) 0.0005(10) -0.0017(9) 0.0106(10)
C9 0.0500(13) 0.0459(13) 0.0467(13) 0.0018(10) -0.0002(10) 0.0058(10)
C10 0.0435(13) 0.0495(13) 0.0579(15) 0.0050(10) -0.0029(11) 0.0189(11)
C11 0.0505(13) 0.0602(15) 0.0467(14) 0.0046(11) -0.0084(10) 0.0139(11)
C12 0.0533(14) 0.0553(14) 0.0403(13) 0.0045(11) -0.0052(10) 0.0076(10)
C13 0.0573(14) 0.0473(13) 0.0446(13) 0.0069(11) -0.0048(10) 0.0084(10)
C14 0.0626(16) 0.0536(15) 0.088(2) 0.0140(12) 0.0002(14) 0.0110(13)
C15 0.099(2) 0.087(2) 0.0558(17) 0.0127(18) -0.0040(16) 0.0311(15)
C16 0.093(2) 0.0726(19) 0.0516(16) 0.0205(16) -0.0017(15) -0.0021(14)

loop_
_atom_type_symbol
_atom_type_description
_atom_type_scat_dispersion_real
_atom_type_scat_dispersion_imag
_atom_type_scat_source
C C 0.0033 0.0016 'International Tables Vol C Tables 4.2.6.8 and 6.1.1.4'
H H 0.0000 0.0000 'International Tables Vol C Tables 4.2.6.8 and 6.1.1.4'
N N 0.0061 0.0033 'International Tables Vol C Tables 4.2.6.8 and 6.1.1.4'
O O 0.0106 0.0060 'International Tables Vol C Tables 4.2.6.8 and 6.1.1.4'
S S 0.1246 0.1234 'International Tables Vol C Tables 4.2.6.8 and 6.1.1.4'
Cl Cl 0.1484 0.1585 'International Tables Vol C Tables 4.2.6.8 and 6.1.1.4'

loop_
_geom_angle_atom_site_label_1
_geom_angle_atom_site_label_2
_geom_angle_atom_site_label_3
_geom_angle
C6 S1 C7 88.87(11)
C10 O1 C14 118.2(2)
C11 O2 C15 114.8(2)
C12 O3 C16 118.1(2)
C7 N1 C1 110.9(2)
C2 C1 C6 120.0(2)
C2 C1 N1 124.9(2)
C6 C1 N1 115.1(2)
C3 C2 C1 117.5(3)
C3 C2 H2A 121.2
C1 C2 H2A 121.2
C2 C3 C4 123.7(3)
C2 C3 Cl1 118.0(2)
C4 C3 Cl1 118.3(2)
C3 C4 C5 118.8(3)
C3 C4 H4A 120.6
C5 C4 H4A 120.6
C4 C5 C6 119.1(3)
C4 C5 H5A 120.5
C6 C5 H5A 120.5
C5 C6 C1 120.9(2)
C5 C6 S1 129.3(2)
C1 C6 S1 109.74(19)
N1 C7 C8 124.4(2)
N1 C7 S1 115.40(17)
C8 C7 S1 120.09(17)
C13 C8 C9 120.5(2)
C13 C8 C7 118.58(19)
C9 C8 C7 120.9(2)
C10 C9 C8 119.2(2)
C10 C9 H9A 120.4
C8 C9 H9A 120.4
O1 C10 C11 115.7(2)
O1 C10 C9 124.0(2)
C11 C10 C9 120.4(2)
O2 C11 C10 119.6(2)
O2 C11 C12 120.0(2)
C10 C11 C12 120.3(2)
O3 C12 C13 124.8(2)
O3 C12 C11 115.6(2)
C13 C12 C11 119.5(2)
C8 C13 C12 120.0(2)
C8 C13 H13A 120.0
C12 C13 H13A 120.0
O1 C14 H14A 109.5
O1 C14 H14B 109.5
H14A C14 H14B 109.5
O1 C14 H14C 109.5
H14A C14 H14C 109.5
H14B C14 H14C 109.5
O2 C15 H15A 109.5
O2 C15 H15B 109.5
H15A C15 H15B 109.5
O2 C15 H15C 109.5
H15A C15 H15C 109.5
H15B C15 H15C 109.5
O3 C16 H16A 109.5
O3 C16 H16B 109.5
H16A C16 H16B 109.5
O3 C16 H16C 109.5
H16A C16 H16C 109.5
H16B C16 H16C 109.5

loop_
_geom_bond_atom_site_label_1
_geom_bond_atom_site_label_2
_geom_bond_distance
S1 C6 1.731(3)
S1 C7 1.756(2)
Cl1 C3 1.750(3)
O1 C10 1.368(3)
O1 C14 1.410(4)
O2 C11 1.375(3)
O2 C15 1.403(3)
O3 C12 1.354(3)
O3 C16 1.420(3)
N1 C7 1.294(3)
N1 C1 1.391(3)
C1 C2 1.387(4)
C1 C6 1.388(3)
C2 C3 1.368(4)
C2 H2A 0.9300
C3 C4 1.372(4)
C4 C5 1.378(4)
C4 H4A 0.9300
C5 C6 1.387(4)
C5 H5A 0.9300
C7 C8 1.466(3)
C8 C13 1.388(3)
C8 C9 1.397(3)
C9 C10 1.388(3)
C9 H9A 0.9300
C10 C11 1.387(4)
C11 C12 1.395(3)
C12 C13 1.389(3)
C13 H13A 0.9300
C14 H14A 0.9600
C14 H14B 0.9600
C14 H14C 0.9600
C15 H15A 0.9600
C15 H15B 0.9600
C15 H15C 0.9600
C16 H16A 0.9600
C16 H16B 0.9600
C16 H16C 0.9600

loop_
_geom_torsion_atom_site_label_1
_geom_torsion_atom_site_label_2
_geom_torsion_atom_site_label_3
_geom_torsion_atom_site_label_4
_geom_torsion
C7 N1 C1 C2 179.2(2)
C7 N1 C1 C6 -0.9(3)
C6 C1 C2 C3 -0.4(4)
N1 C1 C2 C3 179.5(3)
C1 C2 C3 C4 -0.3(4)
C1 C2 C3 Cl1 179.2(2)
C2 C3 C4 C5 0.4(5)
Cl1 C3 C4 C5 -179.1(2)
C3 C4 C5 C6 0.1(5)
C4 C5 C6 C1 -0.8(4)
C4 C5 C6 S1 179.7(2)
C2 C1 C6 C5 0.9(4)
N1 C1 C6 C5 -179.0(2)
C2 C1 C6 S1 -179.5(2)
N1 C1 C6 S1 0.6(3)
C7 S1 C6 C5 179.4(3)
C7 S1 C6 C1 -0.09(18)
C1 N1 C7 C8 177.3(2)
C1 N1 C7 S1 0.8(3)
C6 S1 C7 N1 -0.43(19)
C6 S1 C7 C8 -177.11(19)
N1 C7 C8 C13 -13.6(3)
S1 C7 C8 C13 162.74(17)
N1 C7 C8 C9 168.6(2)
S1 C7 C8 C9 -15.0(3)
C13 C8 C9 C10 -1.5(3)
C7 C8 C9 C10 176.2(2)
C14 O1 C10 C11 177.3(2)
C14 O1 C10 C9 -3.4(3)
C8 C9 C10 O1 -178.5(2)
C8 C9 C10 C11 0.7(3)
C15 O2 C11 C10 100.9(3)
C15 O2 C11 C12 -81.8(3)
O1 C10 C11 O2 -2.6(3)
C9 C10 C11 O2 178.1(2)
O1 C10 C11 C12 -179.9(2)
C9 C10 C11 C12 0.7(3)
C16 O3 C12 C13 -0.7(4)
C16 O3 C12 C11 179.0(2)
O2 C11 C12 O3 1.6(3)
C10 C11 C12 O3 178.9(2)
O2 C11 C12 C13 -178.8(2)
C10 C11 C12 C13 -1.5(3)
C9 C8 C13 C12 0.8(3)
C7 C8 C13 C12 -177.0(2)
O3 C12 C13 C8 -179.7(2)
C11 C12 C13 C8 0.7(3)

loop_
_cod_related_entry_id
_cod_related_entry_database
_cod_related_entry_code
1 ChemSpider 30658159
